data_7153036
loop_
_publ_author_name
'Ye, Juntao'
'Li, Suhua'
'Ma, Shengming'

_publ_section_title
;
 Gorlos-phos: addressing the stereoselectivity in palladium-catalyzed
 exo-mode cyclization of allenes with a nucleophilic functionality.
;
_journal_issue 32
_journal_name_full 'Organic &amp; biomolecular chemistry'
_journal_page_first 5370
_journal_page_last 5373
_journal_paper_doi 10.1039/c3ob40983j
_journal_volume 11
_journal_year 2013
_chemical_formula_sum 'C25 H27 N O2'
_chemical_formula_weight 373.48
_chemical_name_systematic
;
?
;
_space_group_IT_number 88
_symmetry_cell_setting tetragonal
_symmetry_space_group_name_Hall '-I 4ad'
_symmetry_space_group_name_H-M 'I 41/a :2'
_atom_sites_solution_hydrogens geom
_atom_sites_solution_primary direct
_atom_sites_solution_secondary difmap
_audit_creation_method SHELXL-97
_cell_angle_alpha 90.00
_cell_angle_beta 90.00
_cell_angle_gamma 90.00
_cell_formula_units_Z 16
_cell_length_a 38.342(3)
_cell_length_b 38.342(3)
_cell_length_c 5.7826(4)
_cell_measurement_temperature 173(2)
_cell_volume 8501.1(11)
_computing_structure_refinement 'SHELXL-97 (Sheldrick, 1997)'
_computing_structure_solution 'SHELXS-97 (Sheldrick, 1990)'
_diffrn_ambient_temperature 173(2)
_diffrn_measured_fraction_theta_full 0.999
_diffrn_measured_fraction_theta_max 0.999
_diffrn_radiation_monochromator graphite
_diffrn_radiation_source 'fine-focus sealed tube'
_diffrn_radiation_type MoK\a
_diffrn_radiation_wavelength 0.71073
_diffrn_reflns_av_R_equivalents 0.0836
_diffrn_reflns_av_sigmaI/netI 0.0340
_diffrn_reflns_limit_h_max 43
_diffrn_reflns_limit_h_min -45
_diffrn_reflns_limit_k_max 45
_diffrn_reflns_limit_k_min -45
_diffrn_reflns_limit_l_max 6
_diffrn_reflns_limit_l_min -6
_diffrn_reflns_number 46864
_diffrn_reflns_theta_full 25.01
_diffrn_reflns_theta_max 25.01
_diffrn_reflns_theta_min 1.50
_exptl_absorpt_coefficient_mu 0.073
_exptl_absorpt_correction_T_max 0.9956
_exptl_absorpt_correction_T_min 0.9706
_exptl_absorpt_correction_type multi-scan
_exptl_crystal_colour colorless
_exptl_crystal_density_diffrn 1.167
_exptl_crystal_density_method 'not measured'
_exptl_crystal_description block
_exptl_crystal_F_000 3200
_exptl_crystal_size_max 0.41
_exptl_crystal_size_mid 0.07
_exptl_crystal_size_min 0.06
_refine_diff_density_max 0.174
_refine_diff_density_min -0.141
_refine_diff_density_rms 0.032
_refine_ls_extinction_method none
_refine_ls_goodness_of_fit_ref 1.077
_refine_ls_hydrogen_treatment constr
_refine_ls_matrix_type full
_refine_ls_number_parameters 253
_refine_ls_number_reflns 3736
_refine_ls_number_restraints 0
_refine_ls_restrained_S_all 1.077
_refine_ls_R_factor_all 0.0705
_refine_ls_R_factor_gt 0.0447
_refine_ls_shift/su_max 0.001
_refine_ls_shift/su_mean 0.000
_refine_ls_structure_factor_coef Fsqd
_refine_ls_weighting_details 'calc w=1/[\s^2^(Fo^2^)+(0.0266P)^2^+7.1862P] where P=(Fo^2^+2Fc^2^)/3'
_refine_ls_weighting_scheme calc
_refine_ls_wR_factor_gt 0.0868
_refine_ls_wR_factor_ref 0.0966
_reflns_number_gt 2736
_reflns_number_total 3736
_reflns_threshold_expression >2sigma(I)
_cod_data_source_file c3ob40983j.txt
_cod_data_source_block z
_cod_depositor_comments
;
The following automatic conversions were performed:

'_symmetry_cell_setting' value 'Tetragonal' changed to 'tetragonal'
according to /home/saulius/struct/CIF-dictionaries/cif_core.dic
dictionary named 'cif_core.dic' version 2.4.2 from 2011-04-26.

Automatic conversion script
Id: cif_fix_values 1891 2012-01-12 08:04:46Z andrius 
;
_cod_original_cell_volume 8501.1(10)
_cod_original_sg_symbol_H-M I4(1)/a
_cod_database_code 7153036

loop_
_symmetry_equiv_pos_as_xyz
'x, y, z'
'-x+1/2, -y, z+1/2'
'-y+3/4, x+1/4, z+1/4'
'y+3/4, -x+3/4, z+3/4'
'x+1/2, y+1/2, z+1/2'
'-x+1, -y+1/2, z+1'
'-y+5/4, x+3/4, z+3/4'
'y+5/4, -x+5/4, z+5/4'
'-x, -y, -z'
'x-1/2, y, -z-1/2'
'y-3/4, -x-1/4, -z-1/4'
'-y-3/4, x-3/4, -z-3/4'
'-x+1/2, -y+1/2, -z+1/2'
'x, y+1/2, -z'
'y-1/4, -x+1/4, -z+1/4'
'-y-1/4, x-1/4, -z-1/4'

loop_
_atom_site_label
_atom_site_type_symbol
_atom_site_fract_x
_atom_site_fract_y
_atom_site_fract_z
_atom_site_U_iso_or_equiv
_atom_site_adp_type
_atom_site_occupancy
_atom_site_symmetry_multiplicity
_atom_site_calc_flag
_atom_site_refinement_flags
N1 N 0.28043(4) 0.85490(4) 0.3751(3) 0.0344(4) Uani 1 1 d .
O1 O 0.27219(4) 0.83453(4) 0.0055(2) 0.0525(4) Uani 1 1 d .
O2 O 0.32527(3) 0.85050(4) 0.1365(2) 0.0403(3) Uani 1 1 d .
C1 C 0.40880(4) 0.75988(4) 0.5839(3) 0.0306(4) Uani 1 1 d .
H1A H 0.4031 0.7494 0.4400 0.037 Uiso 1 1 calc R
C2 C 0.43262(5) 0.74382(5) 0.7291(4) 0.0361(5) Uani 1 1 d .
H2A H 0.4434 0.7226 0.6838 0.043 Uiso 1 1 calc R
C3 C 0.44068(5) 0.75866(5) 0.9390(4) 0.0391(5) Uani 1 1 d .
H3A H 0.4570 0.7476 1.0389 0.047 Uiso 1 1 calc R
C4 C 0.42510(5) 0.78957(5) 1.0045(3) 0.0379(5) Uani 1 1 d .
H4A H 0.4306 0.7997 1.1499 0.045 Uiso 1 1 calc R
C5 C 0.40166(5) 0.80578(5) 0.8598(3) 0.0325(4) Uani 1 1 d .
H5A H 0.3912 0.8271 0.9058 0.039 Uiso 1 1 calc R
C6 C 0.39319(4) 0.79124(4) 0.6471(3) 0.0264(4) Uani 1 1 d .
C7 C 0.36689(4) 0.80826(4) 0.4927(3) 0.0284(4) Uani 1 1 d .
C8 C 0.37142(4) 0.84565(5) 0.4288(3) 0.0300(4) Uani 1 1 d .
C9 C 0.33966(5) 0.86528(5) 0.3487(3) 0.0343(5) Uani 1 1 d .
H9A H 0.3465 0.8900 0.3180 0.041 Uiso 1 1 calc R
C10 C 0.30927(4) 0.86511(5) 0.5196(3) 0.0356(5) Uani 1 1 d .
H10A H 0.3132 0.8481 0.6456 0.043 Uiso 1 1 calc R
H10B H 0.3055 0.8885 0.5874 0.043 Uiso 1 1 calc R
C11 C 0.29030(5) 0.84555(5) 0.1617(3) 0.0360(5) Uani 1 1 d .
C12 C 0.24458(4) 0.85228(5) 0.4567(3) 0.0345(5) Uani 1 1 d .
H12A H 0.2443 0.8407 0.6096 0.041 Uiso 1 1 calc R
H12B H 0.2309 0.8378 0.3478 0.041 Uiso 1 1 calc R
C13 C 0.22798(4) 0.88787(5) 0.4767(3) 0.0301(4) Uani 1 1 d .
C14 C 0.23298(5) 0.90785(5) 0.6737(3) 0.0379(5) Uani 1 1 d .
H14A H 0.2455 0.8984 0.8008 0.046 Uiso 1 1 calc R
C15 C 0.21997(5) 0.94137(6) 0.6875(4) 0.0473(5) Uani 1 1 d .
H15A H 0.2239 0.9549 0.8225 0.057 Uiso 1 1 calc R
C16 C 0.20138(5) 0.95507(6) 0.5068(4) 0.0501(6) Uani 1 1 d .
H16A H 0.1926 0.9782 0.5161 0.060 Uiso 1 1 calc R
C17 C 0.19545(5) 0.93543(6) 0.3125(4) 0.0465(6) Uani 1 1 d .
H17A H 0.1821 0.9448 0.1887 0.056 Uiso 1 1 calc R
C18 C 0.20891(5) 0.90183(5) 0.2963(3) 0.0364(5) Uani 1 1 d .
H18A H 0.2050 0.8884 0.1606 0.044 Uiso 1 1 calc R
C19 C 0.40226(5) 0.86123(5) 0.4473(3) 0.0370(5) Uani 1 1 d .
H19A H 0.4206 0.8466 0.5000 0.044 Uiso 1 1 calc R
C20 C 0.41261(6) 0.89814(6) 0.3982(5) 0.0584(7) Uani 1 1 d .
H20A H 0.3917 0.9116 0.3523 0.070 Uiso 1 1 calc R
H20B H 0.4292 0.8985 0.2670 0.070 Uiso 1 1 calc R
C21 C 0.42919(7) 0.91518(6) 0.6037(5) 0.0786(9) Uani 1 1 d .
H21A H 0.4356 0.9392 0.5647 0.118 Uiso 1 1 calc R
H21B H 0.4502 0.9022 0.6479 0.118 Uiso 1 1 calc R
H21C H 0.4127 0.9153 0.7331 0.118 Uiso 1 1 calc R
C22 C 0.34061(5) 0.78925(5) 0.4192(3) 0.0339(5) Uani 1 1 d .
C23 C 0.31501(5) 0.76939(5) 0.3501(4) 0.0386(5) Uani 1 1 d .
C24 C 0.31762(6) 0.74918(6) 0.1278(4) 0.0573(6) Uani 1 1 d .
H24A H 0.3405 0.7533 0.0569 0.086 Uiso 1 1 calc R
H24B H 0.2992 0.7568 0.0217 0.086 Uiso 1 1 calc R
H24C H 0.3149 0.7242 0.1600 0.086 Uiso 1 1 calc R
C25 C 0.28147(5) 0.76640(5) 0.4831(4) 0.0472(6) Uani 1 1 d .
H25A H 0.2829 0.7807 0.6234 0.071 Uiso 1 1 calc R
H25B H 0.2775 0.7420 0.5258 0.071 Uiso 1 1 calc R
H25C H 0.2621 0.7746 0.3869 0.071 Uiso 1 1 calc R

loop_
_atom_site_aniso_label
_atom_site_aniso_U_11
_atom_site_aniso_U_22
_atom_site_aniso_U_33
_atom_site_aniso_U_23
_atom_site_aniso_U_13
_atom_site_aniso_U_12
N1 0.0259(8) 0.0394(9) 0.0377(10) -0.0041(8) -0.0004(7) 0.0041(7)
O1 0.0388(8) 0.0841(11) 0.0345(8) -0.0010(8) -0.0093(7) 0.0031(8)
O2 0.0292(7) 0.0625(9) 0.0292(7) 0.0084(7) -0.0003(6) 0.0079(6)
C1 0.0295(10) 0.0279(10) 0.0344(11) 0.0006(8) -0.0003(8) -0.0029(8)
C2 0.0320(10) 0.0248(10) 0.0514(13) 0.0077(9) -0.0018(10) 0.0006(8)
C3 0.0359(11) 0.0381(11) 0.0434(13) 0.0142(10) -0.0110(10) 0.0004(9)
C4 0.0395(11) 0.0434(12) 0.0307(11) 0.0055(9) -0.0059(9) -0.0037(9)
C5 0.0312(10) 0.0349(10) 0.0314(11) -0.0003(9) 0.0011(9) 0.0051(8)
C6 0.0234(9) 0.0281(9) 0.0278(10) 0.0035(8) 0.0020(8) -0.0011(7)
C7 0.0260(9) 0.0316(10) 0.0277(10) -0.0013(8) -0.0004(8) 0.0028(8)
C8 0.0263(10) 0.0337(10) 0.0300(10) 0.0037(8) -0.0010(8) 0.0033(8)
C9 0.0311(10) 0.0366(11) 0.0353(11) 0.0048(9) -0.0024(9) 0.0034(8)
C10 0.0294(10) 0.0367(11) 0.0407(12) -0.0044(9) 0.0006(9) 0.0046(8)
C11 0.0293(11) 0.0449(12) 0.0337(12) 0.0098(10) -0.0038(9) 0.0068(9)
C12 0.0266(10) 0.0364(11) 0.0406(12) 0.0026(9) 0.0042(9) 0.0008(8)
C13 0.0199(9) 0.0372(11) 0.0331(11) 0.0038(9) 0.0060(8) -0.0008(8)
C14 0.0312(10) 0.0466(12) 0.0360(11) 0.0014(10) 0.0052(9) 0.0027(9)
C15 0.0464(13) 0.0480(13) 0.0476(14) -0.0101(11) 0.0120(11) 0.0039(10)
C16 0.0426(12) 0.0409(12) 0.0670(16) 0.0023(12) 0.0197(12) 0.0106(10)
C17 0.0315(11) 0.0538(14) 0.0541(15) 0.0192(12) 0.0035(10) 0.0104(10)
C18 0.0281(10) 0.0461(12) 0.0350(12) 0.0036(9) 0.0023(9) -0.0015(9)
C19 0.0300(10) 0.0371(11) 0.0439(12) 0.0084(9) -0.0031(9) 0.0018(8)
C20 0.0397(12) 0.0476(13) 0.0879(19) 0.0267(13) -0.0150(13) -0.0102(10)
C21 0.0784(19) 0.0414(14) 0.116(2) 0.0014(15) -0.0222(18) -0.0092(13)
C22 0.0345(11) 0.0325(10) 0.0349(11) 0.0022(9) -0.0068(9) 0.0074(9)
C23 0.0390(11) 0.0314(11) 0.0453(12) -0.0007(10) -0.0164(10) 0.0018(9)
C24 0.0602(15) 0.0540(14) 0.0576(15) -0.0138(12) -0.0176(12) -0.0004(11)
C25 0.0384(12) 0.0410(12) 0.0622(15) 0.0031(11) -0.0128(11) -0.0036(9)

loop_
_atom_type_symbol
_atom_type_description
_atom_type_scat_dispersion_real
_atom_type_scat_dispersion_imag
_atom_type_scat_source
C C 0.0033 0.0016 'International Tables Vol C Tables 4.2.6.8 and 6.1.1.4'
H H 0.0000 0.0000 'International Tables Vol C Tables 4.2.6.8 and 6.1.1.4'
N N 0.0061 0.0033 'International Tables Vol C Tables 4.2.6.8 and 6.1.1.4'
O O 0.0106 0.0060 'International Tables Vol C Tables 4.2.6.8 and 6.1.1.4'

loop_
_geom_angle_atom_site_label_1
_geom_angle_atom_site_label_2
_geom_angle_atom_site_label_3
_geom_angle
C11 N1 C10 112.96(15)
C11 N1 C12 123.13(16)
C10 N1 C12 123.74(16)
C11 O2 C9 109.67(14)
C2 C1 C6 120.56(18)
C2 C1 H1A 119.7
C6 C1 H1A 119.7
C3 C2 C1 119.94(18)
C3 C2 H2A 120.0
C1 C2 H2A 120.0
C2 C3 C4 119.99(18)
C2 C3 H3A 120.0
C4 C3 H3A 120.0
C5 C4 C3 120.26(19)
C5 C4 H4A 119.9
C3 C4 H4A 119.9
C4 C5 C6 120.64(17)
C4 C5 H5A 119.7
C6 C5 H5A 119.7
C5 C6 C1 118.61(17)
C5 C6 C7 120.70(16)
C1 C6 C7 120.65(16)
C22 C7 C8 122.86(16)
C22 C7 C6 117.88(16)
C8 C7 C6 119.26(15)
C19 C8 C7 121.07(16)
C19 C8 C9 121.34(17)
C7 C8 C9 117.58(15)
O2 C9 C8 111.75(15)
O2 C9 C10 104.69(14)
C8 C9 C10 114.57(16)
O2 C9 H9A 108.5
C8 C9 H9A 108.5
C10 C9 H9A 108.5
N1 C10 C9 102.20(15)
N1 C10 H10A 111.3
C9 C10 H10A 111.3
N1 C10 H10B 111.3
C9 C10 H10B 111.3
H10A C10 H10B 109.2
O1 C11 N1 128.05(18)
O1 C11 O2 122.10(18)
N1 C11 O2 109.84(17)
N1 C12 C13 111.12(15)
N1 C12 H12A 109.4
C13 C12 H12A 109.4
N1 C12 H12B 109.4
C13 C12 H12B 109.4
H12A C12 H12B 108.0
C18 C13 C14 118.67(17)
C18 C13 C12 121.00(17)
C14 C13 C12 120.27(17)
C15 C14 C13 120.8(2)
C15 C14 H14A 119.6
C13 C14 H14A 119.6
C16 C15 C14 120.1(2)
C16 C15 H15A 120.0
C14 C15 H15A 120.0
C15 C16 C17 120.0(2)
C15 C16 H16A 120.0
C17 C16 H16A 120.0
C16 C17 C18 120.1(2)
C16 C17 H17A 119.9
C18 C17 H17A 119.9
C13 C18 C17 120.3(2)
C13 C18 H18A 119.9
C17 C18 H18A 119.9
C8 C19 C20 130.20(18)
C8 C19 H19A 114.9
C20 C19 H19A 114.9
C19 C20 C21 112.0(2)
C19 C20 H20A 109.2
C21 C20 H20A 109.2
C19 C20 H20B 109.2
C21 C20 H20B 109.2
H20A C20 H20B 107.9
C20 C21 H21A 109.5
C20 C21 H21B 109.5
H21A C21 H21B 109.5
C20 C21 H21C 109.5
H21A C21 H21C 109.5
H21B C21 H21C 109.5
C23 C22 C7 177.90(19)
C22 C23 C25 122.09(19)
C22 C23 C24 120.8(2)
C25 C23 C24 117.07(18)
C23 C24 H24A 109.5
C23 C24 H24B 109.5
H24A C24 H24B 109.5
C23 C24 H24C 109.5
H24A C24 H24C 109.5
H24B C24 H24C 109.5
C23 C25 H25A 109.5
C23 C25 H25B 109.5
H25A C25 H25B 109.5
C23 C25 H25C 109.5
H25A C25 H25C 109.5
H25B C25 H25C 109.5

loop_
_geom_bond_atom_site_label_1
_geom_bond_atom_site_label_2
_geom_bond_distance
N1 C11 1.340(2)
N1 C10 1.440(2)
N1 C12 1.456(2)
O1 C11 1.215(2)
O2 C11 1.362(2)
O2 C9 1.460(2)
C1 C2 1.385(2)
C1 C6 1.392(2)
C1 H1A 0.9500
C2 C3 1.376(3)
C2 H2A 0.9500
C3 C4 1.380(3)
C3 H3A 0.9500
C4 C5 1.376(3)
C4 H4A 0.9500
C5 C6 1.389(2)
C5 H5A 0.9500
C6 C7 1.497(2)
C7 C22 1.314(2)
C7 C8 1.491(2)
C8 C19 1.329(2)
C8 C9 1.505(2)
C9 C10 1.528(3)
C9 H9A 1.0000
C10 H10A 0.9900
C10 H10B 0.9900
C12 C13 1.510(2)
C12 H12A 0.9900
C12 H12B 0.9900
C13 C18 1.382(3)
C13 C14 1.386(3)
C14 C15 1.381(3)
C14 H14A 0.9500
C15 C16 1.370(3)
C15 H15A 0.9500
C16 C17 1.372(3)
C16 H16A 0.9500
C17 C18 1.391(3)
C17 H17A 0.9500
C18 H18A 0.9500
C19 C20 1.497(3)
C19 H19A 0.9500
C20 C21 1.498(4)
C20 H20A 0.9900
C20 H20B 0.9900
C21 H21A 0.9800
C21 H21B 0.9800
C21 H21C 0.9800
C22 C23 1.305(3)
C23 C25 1.503(3)
C23 C24 1.504(3)
C24 H24A 0.9800
C24 H24B 0.9800
C24 H24C 0.9800
C25 H25A 0.9800
C25 H25B 0.9800
C25 H25C 0.9800

loop_
_geom_torsion_atom_site_label_1
_geom_torsion_atom_site_label_2
_geom_torsion_atom_site_label_3
_geom_torsion_atom_site_label_4
_geom_torsion
C6 C1 C2 C3 0.8(3)
C1 C2 C3 C4 -0.2(3)
C2 C3 C4 C5 -0.4(3)
C3 C4 C5 C6 0.4(3)
C4 C5 C6 C1 0.2(3)
C4 C5 C6 C7 178.11(17)
C2 C1 C6 C5 -0.9(3)
C2 C1 C6 C7 -178.72(16)
C5 C6 C7 C22 -126.27(19)
C1 C6 C7 C22 51.6(2)
C5 C6 C7 C8 53.8(2)
C1 C6 C7 C8 -128.41(18)
C22 C7 C8 C19 -160.31(19)
C6 C7 C8 C19 19.7(3)
C22 C7 C8 C9 21.3(3)
C6 C7 C8 C9 -158.77(16)
C11 O2 C9 C8 130.62(16)
C11 O2 C9 C10 6.06(19)
C19 C8 C9 O2 119.1(2)
C7 C8 C9 O2 -62.5(2)
C19 C8 C9 C10 -122.0(2)
C7 C8 C9 C10 56.4(2)
C11 N1 C10 C9 7.3(2)
C12 N1 C10 C9 -177.35(15)
O2 C9 C10 N1 -7.66(18)
C8 C9 C10 N1 -130.42(17)
C10 N1 C11 O1 176.9(2)
C12 N1 C11 O1 1.5(3)
C10 N1 C11 O2 -3.8(2)
C12 N1 C11 O2 -179.25(15)
C9 O2 C11 O1 177.57(18)
C9 O2 C11 N1 -1.7(2)
C11 N1 C12 C13 -107.5(2)
C10 N1 C12 C13 77.6(2)
N1 C12 C13 C18 93.0(2)
N1 C12 C13 C14 -84.0(2)
C18 C13 C14 C15 -1.7(3)
C12 C13 C14 C15 175.46(17)
C13 C14 C15 C16 1.1(3)
C14 C15 C16 C17 0.4(3)
C15 C16 C17 C18 -1.4(3)
C14 C13 C18 C17 0.7(3)
C12 C13 C18 C17 -176.37(17)
C16 C17 C18 C13 0.8(3)
C7 C8 C19 C20 -178.7(2)
C9 C8 C19 C20 -0.3(3)
C8 C19 C20 C21 124.0(3)
C8 C7 C22 C23 177(100)
C6 C7 C22 C23 -3(6)
C7 C22 C23 C25 93(6)
C7 C22 C23 C24 -88(6)
